data_4337154
loop_
_publ_author_name
'Saha, Sumit'
'Captain, Burjor'

_publ_section_title
;
 Synthesis and structural characterization of ruthenium carbonyl cluster
 complexes containing platinum with a bulky N-heterocyclic carbene ligand.
;
_journal_issue 2
_journal_name_full 'Inorganic chemistry'
_journal_page_first 1210
_journal_page_last 1216
_journal_paper_doi 10.1021/ic402832b
_journal_volume 53
_journal_year 2014
_chemical_formula_sum 'C54 H48 N4 O12 Pt2 Ru3'
_chemical_formula_weight 1638.35
_chemical_name_systematic
; 
 ? 
;
_space_group_IT_number 14
_symmetry_cell_setting monoclinic
_symmetry_space_group_name_Hall '-P 2yn'
_symmetry_space_group_name_H-M 'P 1 21/n 1'
_atom_sites_solution_hydrogens geom
_atom_sites_solution_primary direct
_atom_sites_solution_secondary difmap
_audit_creation_method SHELXL-97
_cell_angle_alpha 90.00
_cell_angle_beta 90.0860(10)
_cell_angle_gamma 90.00
_cell_formula_units_Z 4
_cell_length_a 16.4415(9)
_cell_length_b 15.8001(9)
_cell_length_c 20.6466(12)
_cell_measurement_reflns_used 9983
_cell_measurement_temperature 100
_cell_measurement_theta_max 28.31
_cell_measurement_theta_min 2.36
_cell_volume 5363.5(5)
_computing_cell_refinement 'SAINT+  V7.46A (Bruker, 2007)'
_computing_data_collection 'APEX2 v2.2-0 (Bruker, 2007)'
_computing_data_reduction 'SAINT+  V7.46A (Bruker, 2007)'
_computing_molecular_graphics 'XSHELL v4.02 (Bruker, 2000)'
_computing_publication_material 'XCIF v6.12 (Bruker, 2001)'
_computing_structure_refinement 'SHELXL-97 (Sheldrick, 2008)'
_computing_structure_solution 'SHELXS-97 (Sheldrick, 2008)'
_diffrn_ambient_temperature 100
_diffrn_measured_fraction_theta_full 1.000
_diffrn_measured_fraction_theta_max 1.000
_diffrn_measurement_device_type 'Bruker SMART APEX2 CCD diffractometer'
_diffrn_measurement_method 'omega scans'
_diffrn_radiation_monochromator graphite
_diffrn_radiation_source 'fine-focus sealed tube'
_diffrn_radiation_type MoK\a
_diffrn_radiation_wavelength 0.71073
_diffrn_reflns_av_R_equivalents 0.0753
_diffrn_reflns_av_sigmaI/netI 0.0653
_diffrn_reflns_limit_h_max 21
_diffrn_reflns_limit_h_min -21
_diffrn_reflns_limit_k_max 20
_diffrn_reflns_limit_k_min -20
_diffrn_reflns_limit_l_max 26
_diffrn_reflns_limit_l_min -26
_diffrn_reflns_number 50080
_diffrn_reflns_theta_full 27.50
_diffrn_reflns_theta_max 27.50
_diffrn_reflns_theta_min 1.29
_exptl_absorpt_coefficient_mu 6.088
_exptl_absorpt_correction_T_max 0.8879
_exptl_absorpt_correction_T_min 0.2805
_exptl_absorpt_correction_type multi-scan
_exptl_absorpt_process_details '(SADABS 2007/4 Bruker)'
_exptl_crystal_colour red
_exptl_crystal_density_diffrn 2.029
_exptl_crystal_density_method 'not measured'
_exptl_crystal_description Bar
_exptl_crystal_F_000 3136
_exptl_crystal_size_max 0.28
_exptl_crystal_size_mid 0.10
_exptl_crystal_size_min 0.02
_refine_diff_density_max 3.970
_refine_diff_density_min -2.001
_refine_diff_density_rms 0.271
_refine_ls_extinction_method none
_refine_ls_goodness_of_fit_ref 1.110
_refine_ls_hydrogen_treatment constr
_refine_ls_matrix_type full
_refine_ls_number_parameters 689
_refine_ls_number_reflns 12330
_refine_ls_number_restraints 0
_refine_ls_restrained_S_all 1.110
_refine_ls_R_factor_all 0.0580
_refine_ls_R_factor_gt 0.0485
_refine_ls_shift/su_max 0.002
_refine_ls_shift/su_mean 0.000
_refine_ls_structure_factor_coef Fsqd
_refine_ls_weighting_details 'calc w=1/[\s^2^(Fo^2^)+(0.0413P)^2^+62.1823P] where P=(Fo^2^+2Fc^2^)/3'
_refine_ls_weighting_scheme calc
_refine_ls_wR_factor_gt 0.1155
_refine_ls_wR_factor_ref 0.1202
_reflns_number_gt 11033
_reflns_number_total 12330
_reflns_threshold_expression >2sigma(I)
_cod_data_source_file ic402832b_si_001.cif
_cod_data_source_block Compound2
_cod_depositor_comments
;
The following automatic conversions were performed:

'_symmetry_cell_setting' value 'Monoclinic' changed to 'monoclinic'
according to
/usr/data/users/saulius/automatic-downloads/current/ACS/lib/dictionaries/cif_core.dic
dictionary named 'cif_core.dic' version 2.4.2 from
2011-04-26.

'_exptl_absorpt_correction_type' value 'Multi-scan'
changed to 'multi-scan' according to
/usr/data/users/saulius/automatic-downloads/current/ACS/lib/dictionaries/cif_core.dic
dictionary named 'cif_core.dic' version 2.4.2 from 2011-04-26.

Automatic conversion script
Id: cif_fix_values 2281 2013-09-26 08:29:07Z andrius 
;
_cod_original_sg_symbol_H-M P2(1)/n
_cod_database_code 4337154

loop_
_symmetry_equiv_pos_as_xyz
'x, y, z'
'-x+1/2, y+1/2, -z+1/2'
'-x, -y, -z'
'x-1/2, -y-1/2, z-1/2'

loop_
_atom_site_label
_atom_site_type_symbol
_atom_site_fract_x
_atom_site_fract_y
_atom_site_fract_z
_atom_site_U_iso_or_equiv
_atom_site_adp_type
_atom_site_occupancy
_atom_site_symmetry_multiplicity
_atom_site_calc_flag
_atom_site_refinement_flags
Pt1 Pt 0.33498(3) 0.65721(2) 0.09179(2) 0.01516(9) Uani 1 1 d .
Pt2 Pt 0.32378(3) 0.86528(2) -0.07755(2) 0.01671(10) Uani 1 1 d .
Ru1 Ru 0.43485(5) 0.75510(6) 0.00072(4) 0.01523(18) Uani 1 1 d .
Ru2 Ru 0.30433(6) 0.82865(5) 0.05981(4) 0.01617(19) Uani 1 1 d .
Ru3 Ru 0.28649(6) 0.69818(6) -0.04165(4) 0.01694(19) Uani 1 1 d .
O10 O 0.4133(5) 0.5160(5) 0.0148(4) 0.0248(19) Uani 1 1 d .
O11 O 0.5685(6) 0.8399(5) -0.0753(4) 0.030(2) Uani 1 1 d .
O12 O 0.5773(6) 0.6546(5) 0.0543(5) 0.028(2) Uani 1 1 d .
O13 O 0.4405(6) 0.6425(6) -0.1202(4) 0.030(2) Uani 1 1 d .
O14 O 0.4788(6) 0.8638(6) 0.1185(4) 0.028(2) Uani 1 1 d .
O20 O 0.4171(6) 1.0049(6) -0.0089(4) 0.029(2) Uani 1 1 d .
O21 O 0.1280(6) 0.8781(6) 0.0342(5) 0.039(2) Uani 1 1 d .
O22 O 0.3140(6) 0.9981(6) 0.1279(5) 0.036(2) Uani 1 1 d .
O23 O 0.2361(6) 0.7656(6) 0.1826(4) 0.028(2) Uani 1 1 d .
O31 O 0.2605(7) 0.5247(6) -0.1000(5) 0.042(3) Uani 1 1 d .
O32 O 0.1109(6) 0.6830(7) 0.0039(6) 0.040(2) Uani 1 1 d .
O33 O 0.2093(7) 0.7628(6) -0.1621(4) 0.037(2) Uani 1 1 d .
N1 N 0.2756(6) 0.5098(6) 0.1743(4) 0.0145(18) Uani 1 1 d .
N2 N 0.3499(6) 0.5918(6) 0.2340(5) 0.018(2) Uani 1 1 d .
N3 N 0.3313(7) 0.9263(6) -0.2193(5) 0.025(2) Uani 1 1 d .
N4 N 0.2540(7) 1.0075(6) -0.1622(5) 0.021(2) Uani 1 1 d .
C10 C 0.3891(7) 0.5712(7) 0.0429(6) 0.019(2) Uani 1 1 d .
C11 C 0.5154(7) 0.8099(7) -0.0465(6) 0.019(2) Uani 1 1 d .
C12 C 0.5220(8) 0.6902(7) 0.0341(6) 0.023(3) Uani 1 1 d .
C13 C 0.4074(7) 0.6776(7) -0.0785(6) 0.020(2) Uani 1 1 d .
C14 C 0.4351(6) 0.8328(7) 0.0800(5) 0.016(2) Uani 1 1 d .
C20 C 0.3855(9) 0.9492(8) -0.0325(5) 0.028(3) Uani 1 1 d .
C21 C 0.1940(8) 0.8560(8) 0.0419(6) 0.025(3) Uani 1 1 d .
C22 C 0.3097(8) 0.9347(8) 0.1022(6) 0.027(3) Uani 1 1 d .
C23 C 0.2726(8) 0.7581(7) 0.1351(6) 0.021(3) Uani 1 1 d .
C31 C 0.2695(8) 0.5897(8) -0.0771(6) 0.027(3) Uani 1 1 d .
C32 C 0.1790(10) 0.6922(7) -0.0114(5) 0.029(3) Uani 1 1 d .
C33 C 0.2508(8) 0.7674(8) -0.1169(6) 0.024(3) Uani 1 1 d .
C41 C 0.3161(7) 0.5853(7) 0.1732(5) 0.015(2) Uani 1 1 d .
C42 C 0.2794(8) 0.4730(7) 0.2358(6) 0.022(3) Uani 1 1 d .
H42 H 0.2541 0.4233 0.2491 0.026 Uiso 1 1 calc R
C43 C 0.3274(9) 0.5244(7) 0.2723(5) 0.025(3) Uani 1 1 d .
H43 H 0.3424 0.5156 0.3152 0.030 Uiso 1 1 calc R
C44 C 0.2312(7) 0.4739(7) 0.1194(5) 0.016(2) Uani 1 1 d .
C45 C 0.1568(8) 0.5055(7) 0.1036(5) 0.022(3) Uani 1 1 d .
C46 C 0.1185(7) 0.4707(8) 0.0491(6) 0.021(2) Uani 1 1 d .
H46 H 0.0667 0.4896 0.0380 0.025 Uiso 1 1 calc R
C47 C 0.1550(8) 0.4093(7) 0.0110(5) 0.024(3) Uani 1 1 d .
C48 C 0.2305(8) 0.3798(7) 0.0304(6) 0.022(3) Uani 1 1 d .
H48 H 0.2550 0.3378 0.0057 0.026 Uiso 1 1 calc R
C49 C 0.2720(7) 0.4095(7) 0.0849(6) 0.018(2) Uani 1 1 d .
C50 C 0.1137(9) 0.5718(8) 0.1441(7) 0.032(3) Uani 1 1 d .
H50A H 0.1046 0.5501 0.1869 0.048 Uiso 1 1 calc R
H50B H 0.0624 0.5855 0.1245 0.048 Uiso 1 1 calc R
H50C H 0.1467 0.6218 0.1466 0.048 Uiso 1 1 calc R
C51 C 0.1114(9) 0.3779(9) -0.0486(7) 0.034(3) Uani 1 1 d .
H51A H 0.0564 0.3635 -0.0377 0.050 Uiso 1 1 calc R
H51B H 0.1388 0.3288 -0.0651 0.050 Uiso 1 1 calc R
H51C H 0.1113 0.4215 -0.0809 0.050 Uiso 1 1 calc R
C52 C 0.3526(8) 0.3751(8) 0.1067(6) 0.024(3) Uani 1 1 d .
H52A H 0.3475 0.3525 0.1497 0.036 Uiso 1 1 calc R
H52B H 0.3923 0.4197 0.1067 0.036 Uiso 1 1 calc R
H52C H 0.3697 0.3310 0.0778 0.036 Uiso 1 1 calc R
C53 C 0.3981(8) 0.6624(7) 0.2571(5) 0.017(2) Uani 1 1 d .
C54 C 0.3614(7) 0.7197(8) 0.2996(6) 0.020(2) Uani 1 1 d .
C55 C 0.4107(8) 0.7866(7) 0.3209(6) 0.022(3) Uani 1 1 d .
H55 H 0.3884 0.8271 0.3484 0.026 Uiso 1 1 calc R
C56 C 0.4903(9) 0.7944(8) 0.3029(6) 0.028(3) Uani 1 1 d .
C57 C 0.5239(8) 0.7352(8) 0.2627(6) 0.024(3) Uani 1 1 d .
H57 H 0.5782 0.7411 0.2509 0.029 Uiso 1 1 calc R
C58 C 0.4798(7) 0.6660(8) 0.2385(6) 0.019(2) Uani 1 1 d .
C59 C 0.2770(8) 0.7098(8) 0.3227(6) 0.026(3) Uani 1 1 d .
H59A H 0.2429 0.6921 0.2875 0.039 Uiso 1 1 calc R
H59B H 0.2578 0.7629 0.3393 0.039 Uiso 1 1 calc R
H59C H 0.2755 0.6680 0.3565 0.039 Uiso 1 1 calc R
C60 C 0.5409(10) 0.8675(9) 0.3291(8) 0.039(4) Uani 1 1 d .
H60A H 0.5659 0.8510 0.3692 0.059 Uiso 1 1 calc R
H60B H 0.5064 0.9156 0.3364 0.059 Uiso 1 1 calc R
H60C H 0.5822 0.8821 0.2983 0.059 Uiso 1 1 calc R
C61 C 0.5168(8) 0.5994(9) 0.1974(6) 0.028(3) Uani 1 1 d .
H61A H 0.5072 0.5449 0.2165 0.042 Uiso 1 1 calc R
H61B H 0.5743 0.6091 0.1941 0.042 Uiso 1 1 calc R
H61C H 0.4929 0.6012 0.1550 0.042 Uiso 1 1 calc R
C71 C 0.2987(7) 0.9356(7) -0.1589(5) 0.019(2) Uani 1 1 d .
C72 C 0.3030(9) 0.9898(8) -0.2600(6) 0.028(3) Uani 1 1 d .
H72 H 0.3157 0.9965 -0.3036 0.034 Uiso 1 1 calc R
C73 C 0.2545(8) 1.0394(8) -0.2251(6) 0.026(3) Uani 1 1 d .
H73 H 0.2262 1.0866 -0.2399 0.031 Uiso 1 1 calc R
C74 C 0.3841(7) 0.8588(7) -0.2395(5) 0.018(2) Uani 1 1 d .
C75 C 0.4654(8) 0.8643(8) -0.2237(6) 0.023(3) Uani 1 1 d .
C76 C 0.5158(8) 0.7977(8) -0.2420(6) 0.023(3) Uani 1 1 d .
H76 H 0.5704 0.7982 -0.2302 0.028 Uiso 1 1 calc R
C77 C 0.4841(8) 0.7295(8) -0.2783(6) 0.022(2) Uani 1 1 d .
C78 C 0.4027(9) 0.7307(9) -0.2970(7) 0.032(3) Uani 1 1 d .
H78 H 0.3827 0.6869 -0.3226 0.038 Uiso 1 1 calc R
C79 C 0.3506(7) 0.7950(8) -0.2786(6) 0.022(3) Uani 1 1 d .
C80 C 0.4995(8) 0.9415(8) -0.1904(6) 0.026(3) Uani 1 1 d .
H80A H 0.4865 0.9910 -0.2154 0.040 Uiso 1 1 calc R
H80B H 0.5575 0.9361 -0.1868 0.040 Uiso 1 1 calc R
H80C H 0.4761 0.9464 -0.1480 0.040 Uiso 1 1 calc R
C81 C 0.5399(8) 0.6577(9) -0.2975(8) 0.038(4) Uani 1 1 d .
H81A H 0.5323 0.6110 -0.2684 0.057 Uiso 1 1 calc R
H81B H 0.5954 0.6764 -0.2954 0.057 Uiso 1 1 calc R
H81C H 0.5275 0.6400 -0.3409 0.057 Uiso 1 1 calc R
C82 C 0.2644(9) 0.7954(8) -0.3016(6) 0.029(3) Uani 1 1 d .
H82A H 0.2607 0.8267 -0.3414 0.044 Uiso 1 1 calc R
H82B H 0.2304 0.8215 -0.2695 0.044 Uiso 1 1 calc R
H82C H 0.2466 0.7383 -0.3088 0.044 Uiso 1 1 calc R
C83 C 0.2082(9) 1.0446(8) -0.1111(5) 0.025(3) Uani 1 1 d .
C84 C 0.1296(8) 1.0174(8) -0.1006(6) 0.023(3) Uani 1 1 d .
C85 C 0.0835(8) 1.0577(8) -0.0536(5) 0.025(3) Uani 1 1 d .
H85 H 0.0294 1.0423 -0.0477 0.030 Uiso 1 1 calc R
C86 C 0.1167(9) 1.1200(8) -0.0158(6) 0.028(3) Uani 1 1 d .
C87 C 0.1973(9) 1.1455(7) -0.0265(6) 0.029(3) Uani 1 1 d .
H87 H 0.2201 1.1876 -0.0007 0.035 Uiso 1 1 calc R
C88 C 0.2418(7) 1.1097(7) -0.0736(6) 0.022(2) Uani 1 1 d .
C89 C 0.0926(10) 0.9466(9) -0.1409(7) 0.038(4) Uani 1 1 d .
H89A H 0.1019 0.9577 -0.1860 0.057 Uiso 1 1 calc R
H89B H 0.0352 0.9437 -0.1329 0.057 Uiso 1 1 calc R
H89C H 0.1175 0.8938 -0.1293 0.057 Uiso 1 1 calc R
C90 C 0.0681(10) 1.1636(10) 0.0361(7) 0.041(4) Uani 1 1 d .
H90A H 0.0111 1.1548 0.0284 0.062 Uiso 1 1 calc R
H90B H 0.0796 1.2232 0.0355 0.062 Uiso 1 1 calc R
H90C H 0.0825 1.1408 0.0777 0.062 Uiso 1 1 calc R
C91 C 0.3282(9) 1.1430(7) -0.0867(7) 0.034(3) Uani 1 1 d .
H91A H 0.3251 1.1991 -0.1043 0.051 Uiso 1 1 calc R
H91B H 0.3550 1.1064 -0.1171 0.051 Uiso 1 1 calc R
H91C H 0.3585 1.1441 -0.0469 0.051 Uiso 1 1 calc R

loop_
_atom_site_aniso_label
_atom_site_aniso_U_11
_atom_site_aniso_U_22
_atom_site_aniso_U_33
_atom_site_aniso_U_23
_atom_site_aniso_U_13
_atom_site_aniso_U_12
Pt1 0.0212(2) 0.01229(17) 0.01195(17) 0.00145(14) 0.00100(18) -0.00005(16)
Pt2 0.0219(2) 0.01405(18) 0.01420(18) 0.00316(14) 0.00047(19) -0.00009(17)
Ru1 0.0177(4) 0.0141(4) 0.0139(4) 0.0003(3) 0.0007(4) 0.0007(3)
Ru2 0.0208(5) 0.0131(4) 0.0147(4) 0.0004(3) 0.0016(3) 0.0019(3)
Ru3 0.0220(5) 0.0153(4) 0.0134(4) 0.0018(3) -0.0018(4) -0.0036(4)
O10 0.030(5) 0.015(4) 0.030(5) -0.002(3) 0.010(4) 0.001(3)
O11 0.030(5) 0.030(5) 0.029(5) -0.001(4) 0.009(4) -0.009(4)
O12 0.030(5) 0.016(4) 0.038(5) 0.006(4) -0.001(4) 0.007(4)
O13 0.038(6) 0.027(5) 0.025(5) -0.007(4) 0.002(4) 0.005(4)
O14 0.030(5) 0.030(5) 0.025(5) -0.011(4) 0.000(4) 0.000(4)
O20 0.039(5) 0.016(4) 0.032(5) 0.003(4) 0.000(4) -0.003(4)
O21 0.036(6) 0.033(5) 0.048(6) 0.007(5) 0.000(5) 0.012(4)
O22 0.033(6) 0.026(5) 0.049(6) -0.021(4) 0.019(5) -0.006(4)
O23 0.034(6) 0.024(5) 0.026(5) 0.007(4) 0.013(4) 0.012(4)
O31 0.066(8) 0.024(5) 0.037(6) -0.009(4) -0.015(5) -0.008(5)
O32 0.025(5) 0.039(6) 0.055(7) 0.008(5) 0.001(5) -0.010(4)
O33 0.050(7) 0.029(5) 0.030(5) 0.011(4) -0.023(5) -0.013(5)
N1 0.020(5) 0.014(4) 0.010(4) -0.003(3) 0.000(4) -0.001(4)
N2 0.024(5) 0.015(4) 0.017(4) 0.006(4) 0.000(4) 0.004(4)
N3 0.037(6) 0.017(5) 0.020(5) 0.005(4) 0.008(5) -0.005(5)
N4 0.040(6) 0.010(4) 0.014(5) -0.001(4) -0.002(4) 0.002(4)
C10 0.017(6) 0.022(6) 0.019(6) 0.006(5) -0.004(5) -0.003(5)
C11 0.019(6) 0.023(6) 0.017(5) 0.000(4) 0.001(5) 0.011(5)
C12 0.036(7) 0.017(5) 0.015(5) 0.000(4) 0.011(5) -0.007(5)
C13 0.023(6) 0.018(5) 0.019(6) -0.004(4) 0.005(5) 0.003(4)
C14 0.013(5) 0.017(5) 0.017(5) 0.000(4) 0.007(5) -0.003(4)
C20 0.057(9) 0.019(6) 0.007(5) 0.008(4) 0.008(5) 0.003(6)
C21 0.031(7) 0.024(6) 0.019(6) -0.001(5) 0.003(5) -0.004(5)
C22 0.023(7) 0.027(6) 0.030(7) 0.002(5) 0.007(5) 0.000(5)
C23 0.022(6) 0.017(5) 0.023(6) 0.013(5) -0.006(5) -0.005(5)
C31 0.030(7) 0.027(7) 0.023(6) 0.008(5) -0.004(5) -0.004(5)
C32 0.054(9) 0.023(6) 0.011(5) 0.007(4) -0.011(6) 0.007(6)
C33 0.031(7) 0.024(6) 0.017(6) 0.006(5) -0.004(5) -0.003(5)
C41 0.013(5) 0.015(5) 0.017(5) 0.000(4) 0.000(4) 0.006(4)
C42 0.030(7) 0.018(6) 0.018(6) 0.009(4) -0.003(5) 0.004(5)
C43 0.035(7) 0.025(6) 0.014(5) 0.008(4) 0.000(6) -0.006(6)
C44 0.013(5) 0.020(5) 0.014(5) -0.005(4) 0.008(4) -0.007(4)
C45 0.033(7) 0.020(5) 0.014(5) -0.002(4) 0.006(5) -0.005(5)
C46 0.014(6) 0.026(6) 0.023(6) 0.004(5) -0.001(5) -0.006(5)
C47 0.033(7) 0.020(6) 0.018(5) 0.002(4) -0.003(5) -0.009(5)
C48 0.026(6) 0.017(6) 0.022(6) 0.005(5) 0.001(5) -0.009(5)
C49 0.020(6) 0.014(5) 0.021(6) -0.001(4) 0.009(5) -0.002(4)
C50 0.041(8) 0.024(7) 0.031(7) -0.001(5) 0.003(6) 0.003(6)
C51 0.036(8) 0.032(7) 0.033(7) -0.006(6) 0.000(6) -0.002(6)
C52 0.030(7) 0.019(6) 0.022(6) 0.004(4) 0.004(5) 0.001(5)
C53 0.029(6) 0.012(5) 0.009(5) 0.007(4) -0.001(4) -0.001(5)
C54 0.018(6) 0.024(6) 0.018(6) 0.002(5) 0.002(5) 0.009(5)
C55 0.032(7) 0.008(5) 0.024(6) -0.001(4) -0.003(5) 0.006(5)
C56 0.038(8) 0.021(6) 0.026(6) 0.006(5) -0.014(6) -0.007(5)
C57 0.016(6) 0.034(7) 0.023(6) 0.010(5) -0.008(5) -0.007(5)
C58 0.021(6) 0.020(6) 0.017(6) 0.009(5) 0.006(5) 0.002(5)
C59 0.032(7) 0.021(6) 0.025(6) -0.005(5) 0.007(6) -0.001(5)
C60 0.049(9) 0.025(7) 0.044(9) 0.004(6) -0.010(7) -0.001(6)
C61 0.019(7) 0.043(8) 0.022(6) -0.004(6) 0.006(5) 0.003(6)
C71 0.029(7) 0.016(5) 0.011(5) -0.001(4) -0.003(5) -0.006(5)
C72 0.040(8) 0.031(7) 0.014(5) 0.004(5) 0.001(5) 0.006(6)
C73 0.040(8) 0.020(6) 0.018(6) 0.010(5) 0.000(5) -0.002(5)
C74 0.020(6) 0.020(6) 0.014(5) 0.001(4) 0.001(5) -0.001(5)
C75 0.039(8) 0.019(6) 0.011(5) 0.001(4) 0.005(5) 0.000(5)
C76 0.014(6) 0.028(6) 0.027(6) 0.003(5) 0.001(5) -0.004(5)
C77 0.020(6) 0.020(6) 0.026(6) -0.001(5) 0.008(5) 0.000(5)
C78 0.042(9) 0.030(7) 0.025(7) 0.000(5) 0.005(6) -0.004(6)
C79 0.020(6) 0.026(6) 0.019(6) 0.002(5) -0.002(5) -0.007(5)
C80 0.024(7) 0.028(7) 0.027(7) 0.000(5) -0.001(5) -0.011(5)
C81 0.017(7) 0.040(8) 0.058(10) -0.005(7) 0.015(6) -0.002(6)
C82 0.036(8) 0.027(7) 0.025(7) -0.007(5) -0.003(6) -0.001(6)
C83 0.043(8) 0.018(6) 0.013(5) 0.003(4) 0.003(5) 0.001(5)
C84 0.032(7) 0.023(6) 0.015(6) 0.001(5) -0.004(5) 0.000(5)
C85 0.032(7) 0.030(7) 0.013(5) -0.002(5) 0.001(5) 0.001(5)
C86 0.041(8) 0.026(7) 0.017(6) -0.001(5) -0.003(6) 0.016(6)
C87 0.054(9) 0.014(6) 0.021(6) -0.004(5) -0.014(6) 0.003(5)
C88 0.025(6) 0.012(5) 0.028(6) 0.005(5) -0.006(5) -0.006(4)
C89 0.040(9) 0.032(7) 0.042(8) -0.021(7) -0.004(7) -0.001(6)
C90 0.053(10) 0.040(8) 0.030(7) -0.004(6) 0.014(7) 0.007(7)
C91 0.038(7) 0.016(5) 0.048(8) 0.009(5) -0.009(8) -0.008(5)

loop_
_atom_type_symbol
_atom_type_description
_atom_type_scat_dispersion_real
_atom_type_scat_dispersion_imag
_atom_type_scat_source
C C 0.0033 0.0016 'International Tables Vol C Tables 4.2.6.8 and 6.1.1.4'
H H 0.0000 0.0000 'International Tables Vol C Tables 4.2.6.8 and 6.1.1.4'
N N 0.0061 0.0033 'International Tables Vol C Tables 4.2.6.8 and 6.1.1.4'
O O 0.0106 0.0060 'International Tables Vol C Tables 4.2.6.8 and 6.1.1.4'
Ru Ru -1.2594 0.8363 'International Tables Vol C Tables 4.2.6.8 and 6.1.1.4'
Pt Pt -1.7033 8.3905 'International Tables Vol C Tables 4.2.6.8 and 6.1.1.4'

loop_
_geom_angle_atom_site_label_1
_geom_angle_atom_site_label_2
_geom_angle_atom_site_label_3
_geom_angle
C10 Pt1 C41 96.3(4)
C10 Pt1 C23 173.4(5)
C41 Pt1 C23 89.8(4)
C10 Pt1 Ru2 129.7(3)
C41 Pt1 Ru2 133.9(3)
C23 Pt1 Ru2 44.4(3)
C10 Pt1 Ru1 77.0(3)
C41 Pt1 Ru1 154.2(3)
C23 Pt1 Ru1 98.5(3)
Ru2 Pt1 Ru1 56.42(3)
C10 Pt1 Ru3 77.7(3)
C41 Pt1 Ru3 148.0(3)
C23 Pt1 Ru3 95.8(3)
Ru2 Pt1 Ru3 61.51(3)
Ru1 Pt1 Ru3 55.62(3)
C20 Pt2 C71 97.4(5)
C20 Pt2 C33 173.4(4)
C71 Pt2 C33 88.2(4)
C20 Pt2 Ru3 129.8(3)
C71 Pt2 Ru3 132.8(3)
C33 Pt2 Ru3 44.9(3)
C20 Pt2 Ru2 73.9(3)
C71 Pt2 Ru2 151.8(3)
C33 Pt2 Ru2 99.5(3)
Ru3 Pt2 Ru2 62.11(3)
C20 Pt2 Ru1 79.5(4)
C71 Pt2 Ru1 151.2(3)
C33 Pt2 Ru1 97.3(3)
Ru3 Pt2 Ru1 56.26(3)
Ru2 Pt2 Ru1 55.03(3)
C11 Ru1 C12 84.5(5)
C11 Ru1 C14 98.0(5)
C12 Ru1 C14 91.9(5)
C11 Ru1 C13 90.9(5)
C12 Ru1 C13 97.5(5)
C14 Ru1 C13 167.7(4)
C11 Ru1 Ru2 126.6(3)
C12 Ru1 Ru2 131.6(3)
C14 Ru1 Ru2 52.3(3)
C13 Ru1 Ru2 115.5(3)
C11 Ru1 Ru3 128.3(4)
C12 Ru1 Ru3 127.7(4)
C14 Ru1 Ru3 116.9(3)
C13 Ru1 Ru3 50.8(3)
Ru2 Ru1 Ru3 65.33(3)
C11 Ru1 Pt1 168.4(3)
C12 Ru1 Pt1 84.5(3)
C14 Ru1 Pt1 78.7(3)
C13 Ru1 Pt1 94.1(3)
Ru2 Ru1 Pt1 59.84(3)
Ru3 Ru1 Pt1 62.21(3)
C11 Ru1 Pt2 83.1(3)
C12 Ru1 Pt2 166.7(3)
C14 Ru1 Pt2 94.8(3)
C13 Ru1 Pt2 77.8(3)
Ru2 Ru1 Pt2 60.96(3)
Ru3 Ru1 Pt2 58.47(3)
Pt1 Ru1 Pt2 108.08(3)
C22 Ru2 C21 86.1(5)
C22 Ru2 C23 98.4(5)
C21 Ru2 C23 91.6(5)
C22 Ru2 C14 80.8(5)
C21 Ru2 C14 165.1(5)
C23 Ru2 C14 97.3(5)
C22 Ru2 Ru1 123.2(4)
C21 Ru2 Ru1 139.5(4)
C23 Ru2 Ru1 108.6(4)
C14 Ru2 Ru1 47.6(3)
C22 Ru2 Pt1 136.9(4)
C21 Ru2 Pt1 115.6(4)
C23 Ru2 Pt1 47.7(4)
C14 Ru2 Pt1 79.0(3)
Ru1 Ru2 Pt1 63.73(3)
C22 Ru2 Pt2 105.6(4)
C21 Ru2 Pt2 82.6(4)
C23 Ru2 Pt2 154.7(4)
C14 Ru2 Pt2 94.0(3)
Ru1 Ru2 Pt2 64.02(3)
Pt1 Ru2 Pt2 113.40(3)
C22 Ru2 Ru3 161.9(4)
C21 Ru2 Ru3 85.8(4)
C23 Ru2 Ru3 97.9(4)
C14 Ru2 Ru3 104.6(3)
Ru1 Ru2 Ru3 57.53(3)
Pt1 Ru2 Ru3 61.01(3)
Pt2 Ru2 Ru3 57.25(2)
C32 Ru3 C31 86.8(5)
C32 Ru3 C33 90.6(5)
C31 Ru3 C33 98.8(5)
C32 Ru3 C13 168.3(5)
C31 Ru3 C13 82.1(5)
C33 Ru3 C13 94.5(5)
C32 Ru3 Ru1 138.4(4)
C31 Ru3 Ru1 123.6(4)
C33 Ru3 Ru1 109.3(4)
C13 Ru3 Ru1 48.8(3)
C32 Ru3 Pt2 109.9(4)
C31 Ru3 Pt2 141.7(4)
C33 Ru3 Pt2 48.8(4)
C13 Ru3 Pt2 81.2(3)
Ru1 Ru3 Pt2 65.27(3)
C32 Ru3 Pt1 86.1(3)
C31 Ru3 Pt1 101.8(4)
C33 Ru3 Pt1 159.0(4)
C13 Ru3 Pt1 92.8(3)
Ru1 Ru3 Pt1 62.17(3)
Pt2 Ru3 Pt1 113.27(3)
C32 Ru3 Ru2 83.8(4)
C31 Ru3 Ru2 157.7(4)
C33 Ru3 Ru2 101.5(4)
C13 Ru3 Ru2 105.4(3)
Ru1 Ru3 Ru2 57.14(3)
Pt2 Ru3 Ru2 60.65(3)
Pt1 Ru3 Ru2 57.47(2)
C41 N1 C42 110.9(9)
C41 N1 C44 124.7(9)
C42 N1 C44 124.4(10)
C41 N2 C43 111.0(10)
C41 N2 C53 125.3(9)
C43 N2 C53 123.6(9)
C71 N3 C72 110.1(10)
C71 N3 C74 125.7(10)
C72 N3 C74 124.2(10)
C71 N4 C73 110.3(10)
C71 N4 C83 126.6(10)
C73 N4 C83 123.0(10)
O10 C10 Pt1 172.6(10)
O11 C11 Ru1 175.9(10)
O12 C12 Ru1 176.4(10)
O13 C13 Ru1 139.4(10)
O13 C13 Ru3 140.2(10)
Ru1 C13 Ru3 80.4(4)
O14 C14 Ru1 142.3(9)
O14 C14 Ru2 137.6(8)
Ru1 C14 Ru2 80.1(4)
O20 C20 Pt2 172.9(12)
O21 C21 Ru2 174.5(12)
O22 C22 Ru2 179.0(12)
O23 C23 Ru2 138.1(10)
O23 C23 Pt1 134.0(9)
Ru2 C23 Pt1 87.9(5)
O31 C31 Ru3 178.1(12)
O32 C32 Ru3 174.5(11)
O33 C33 Ru3 140.2(10)
O33 C33 Pt2 133.5(10)
Ru3 C33 Pt2 86.3(5)
N1 C41 N2 104.2(9)
N1 C41 Pt1 124.8(7)
N2 C41 Pt1 130.2(8)
C43 C42 N1 106.2(10)
C42 C43 N2 107.5(10)
C45 C44 C49 124.7(11)
C45 C44 N1 119.4(10)
C49 C44 N1 115.8(10)
C44 C45 C46 116.9(11)
C44 C45 C50 122.8(11)
C46 C45 C50 120.2(12)
C47 C46 C45 122.4(11)
C48 C47 C46 117.4(11)
C48 C47 C51 123.4(12)
C46 C47 C51 119.2(12)
C47 C48 C49 123.9(12)
C48 C49 C44 114.7(11)
C48 C49 C52 123.5(10)
C44 C49 C52 121.8(11)
C54 C53 C58 124.2(11)
C54 C53 N2 117.9(11)
C58 C53 N2 117.8(10)
C53 C54 C55 115.8(11)
C53 C54 C59 122.8(11)
C55 C54 C59 121.4(11)
C56 C55 C54 122.4(11)
C55 C56 C57 119.4(12)
C55 C56 C60 119.7(13)
C57 C56 C60 120.9(13)
C56 C57 C58 122.7(12)
C53 C58 C57 115.4(11)
C53 C58 C61 121.6(11)
C57 C58 C61 122.9(11)
N4 C71 N3 105.0(9)
N4 C71 Pt2 127.0(8)
N3 C71 Pt2 127.6(9)
C73 C72 N3 107.3(11)
C72 C73 N4 107.2(11)
C75 C74 C79 124.1(11)
C75 C74 N3 118.1(11)
C79 C74 N3 117.5(11)
C74 C75 C76 117.8(11)
C74 C75 C80 121.2(11)
C76 C75 C80 121.0(12)
C75 C76 C77 120.2(12)
C78 C77 C76 119.3(12)
C78 C77 C81 121.4(12)
C76 C77 C81 119.3(12)
C79 C78 C77 121.9(13)
C78 C79 C74 116.3(12)
C78 C79 C82 120.2(12)
C74 C79 C82 123.5(11)
C84 C83 C88 120.7(12)
C84 C83 N4 119.0(11)
C88 C83 N4 120.3(12)
C83 C84 C85 118.7(12)
C83 C84 C89 121.1(12)
C85 C84 C89 120.1(12)
C86 C85 C84 120.7(13)
C85 C86 C87 119.5(12)
C85 C86 C90 121.6(14)
C87 C86 C90 118.9(13)
C88 C87 C86 120.7(12)
C87 C88 C83 119.6(12)
C87 C88 C91 119.3(11)
C83 C88 C91 121.1(12)

loop_
_geom_bond_atom_site_label_1
_geom_bond_atom_site_label_2
_geom_bond_distance
Pt1 C10 1.912(12)
Pt1 C41 2.054(10)
Pt1 C23 2.096(13)
Pt1 Ru2 2.8331(10)
Pt1 Ru1 2.9382(10)
Pt1 Ru3 2.9392(10)
Pt2 C20 1.912(14)
Pt2 C71 2.055(11)
Pt2 C33 2.119(13)
Pt2 Ru3 2.8102(10)
Pt2 Ru2 2.9125(10)
Pt2 Ru1 2.9947(10)
Ru1 C11 1.860(12)
Ru1 C12 1.891(14)
Ru1 C14 2.046(11)
Ru1 C13 2.093(11)
Ru1 Ru2 2.7299(13)
Ru1 Ru3 2.7419(13)
Ru2 C22 1.893(13)
Ru2 C21 1.900(13)
Ru2 C23 1.984(11)
Ru2 C14 2.191(11)
Ru2 Ru3 2.9533(12)
Ru3 C32 1.878(16)
Ru3 C31 1.884(13)
Ru3 C33 1.988(12)
Ru3 C13 2.155(11)
O10 C10 1.122(14)
O11 C11 1.158(14)
O12 C12 1.147(16)
O13 C13 1.160(14)
O14 C14 1.177(14)
O20 C20 1.131(16)
O21 C21 1.151(16)
O22 C22 1.135(15)
O23 C23 1.156(14)
O31 C31 1.141(15)
O32 C32 1.172(17)
O33 C33 1.158(15)
N1 C41 1.367(14)
N1 C42 1.397(14)
N1 C44 1.461(14)
N2 C41 1.375(14)
N2 C43 1.376(14)
N2 C53 1.450(15)
N3 C71 1.366(14)
N3 C72 1.389(16)
N3 C74 1.437(15)
N4 C71 1.354(15)
N4 C73 1.393(14)
N4 C83 1.423(15)
C42 C43 1.359(18)
C44 C45 1.361(17)
C44 C49 1.412(15)
C45 C46 1.402(16)
C45 C50 1.518(17)
C46 C47 1.385(17)
C47 C48 1.384(18)
C47 C51 1.507(18)
C48 C49 1.395(17)
C49 C52 1.502(16)
C53 C54 1.398(16)
C53 C58 1.399(17)
C54 C55 1.403(17)
C54 C59 1.476(17)
C55 C56 1.366(19)
C56 C57 1.368(19)
C56 C60 1.522(19)
C57 C58 1.404(18)
C58 C61 1.483(17)
C72 C73 1.331(18)
C74 C75 1.378(18)
C74 C79 1.403(17)
C75 C76 1.391(17)
C75 C80 1.507(17)
C76 C77 1.413(17)
C77 C78 1.393(19)
C77 C81 1.512(18)
C78 C79 1.384(19)
C79 C82 1.495(18)
C83 C84 1.379(18)
C83 C88 1.402(17)
C84 C85 1.387(17)
C84 C89 1.520(17)
C85 C86 1.369(18)
C86 C87 1.40(2)
C86 C90 1.505(18)
C87 C88 1.342(18)
C88 C91 1.539(17)
